data_7023105
loop_
_publ_author_name
'Gurnani, Chitra'
'Hector, Andrew L.'
'Jager, Edward'
'Levason, William'
'Pugh, David'
'Reid, Gillian'

_publ_section_title
;
 Tin(II) fluoride vs. tin(II) chloride--a comparison of their coordination
 chemistry with neutral ligands.
;
_journal_issue 23
_journal_name_full 'Dalton transactions (Cambridge, England : 2003)'
_journal_page_first 8364
_journal_page_last 8374
_journal_paper_doi 10.1039/c3dt50743b
_journal_volume 42
_journal_year 2013
_chemical_formula_moiety '2(C2 H6 F2 O S Sn)'
_chemical_formula_sum 'C4 H12 F4 O2 S2 Sn2'
_chemical_formula_weight 469.64
_chemical_name_systematic
;
?
;
_space_group_IT_number 2
_symmetry_cell_setting triclinic
_symmetry_Int_Tables_number 2
_symmetry_space_group_name_Hall '-P 1'
_symmetry_space_group_name_H-M 'P -1'
_atom_sites_solution_hydrogens geom
_atom_sites_solution_primary direct
_atom_sites_solution_secondary difmap
_audit_creation_method SHELXL-97
_cell_angle_alpha 71.72(3)
_cell_angle_beta 72.91(3)
_cell_angle_gamma 74.87(3)
_cell_formula_units_Z 1
_cell_length_a 5.672(4)
_cell_length_b 7.760(6)
_cell_length_c 7.880(6)
_cell_measurement_reflns_used 293
_cell_measurement_temperature 100(2)
_cell_measurement_theta_max 31.3
_cell_measurement_theta_min 2.8
_cell_volume 309.3(4)
_computing_cell_refinement
;
CrystalClear-SM Expert 2.0 r13 (Rigaku, 2011)
;
_computing_data_collection
;
CrystalClear-SM Expert 2.0 r13 (Rigaku, 2011)
;
_computing_data_reduction
;
CrystalClear-SM Expert 2.0 r13 (Rigaku, 2011)
;
_computing_molecular_graphics 'ORTEP-3 (Farrugia, 1997)'
_computing_publication_material 'PLATON (Spek, 2003), WinGX (Farrugia, 1999) and enCIFer (Allen et al., 2004).'
_computing_structure_refinement 'SHELXL-97 (Sheldrick, 2008)'
_computing_structure_solution 'SHELXS-97 (Sheldrick, 1997)'
_diffrn_ambient_temperature 100(2)
_diffrn_detector CCD
_diffrn_detector_area_resol_mean 28.5714
_diffrn_measured_fraction_theta_full 0.985
_diffrn_measured_fraction_theta_max 0.985
_diffrn_measurement_device
;
AFC12 (Right): Kappa 3 circle
;
_diffrn_measurement_device_type
;
Rigaku Saturn724+ (2x2 bin mode)
;
_diffrn_measurement_method 'profile data from \w-scans'
_diffrn_measurement_specimen_support Fiber
_diffrn_radiation_monochromator Confocal
_diffrn_radiation_type MoK\a
_diffrn_radiation_wavelength 0.71073
_diffrn_reflns_av_R_equivalents 0.0285
_diffrn_reflns_av_sigmaI/netI 0.0607
_diffrn_reflns_limit_h_max 7
_diffrn_reflns_limit_h_min -4
_diffrn_reflns_limit_k_max 9
_diffrn_reflns_limit_k_min -10
_diffrn_reflns_limit_l_max 10
_diffrn_reflns_limit_l_min -9
_diffrn_reflns_number 2622
_diffrn_reflns_theta_full 27.47
_diffrn_reflns_theta_max 27.47
_diffrn_reflns_theta_min 3.42
_diffrn_source 'Sealed Tube'
_diffrn_source_current 55.0
_diffrn_source_power 2.5
_diffrn_source_voltage 45.0
_exptl_absorpt_coefficient_mu 4.400
_exptl_absorpt_correction_T_max 0.8793
_exptl_absorpt_correction_T_min 0.7482
_exptl_absorpt_correction_type multi-scan
_exptl_absorpt_process_details 'CrystalClear-SM Expert 2.0 r13 (Rigaku, 2011)'
_exptl_crystal_colour colourless
_exptl_crystal_density_diffrn 2.521
_exptl_crystal_density_method 'not measured'
_exptl_crystal_description prism
_exptl_crystal_F_000 220
_exptl_crystal_size_max 0.07
_exptl_crystal_size_mid 0.06
_exptl_crystal_size_min 0.03
_refine_diff_density_max 0.850
_refine_diff_density_min -0.857
_refine_diff_density_rms 0.156
_refine_ls_extinction_method none
_refine_ls_goodness_of_fit_ref 0.948
_refine_ls_hydrogen_treatment constr
_refine_ls_matrix_type full
_refine_ls_number_parameters 66
_refine_ls_number_reflns 1398
_refine_ls_number_restraints 0
_refine_ls_restrained_S_all 0.948
_refine_ls_R_factor_all 0.0302
_refine_ls_R_factor_gt 0.0260
_refine_ls_shift/su_max 0.019
_refine_ls_shift/su_mean 0.003
_refine_ls_structure_factor_coef Fsqd
_refine_ls_weighting_details 'calc w=1/[\s^2^(Fo^2^)+(0.0076P)^2^+0.0000P] where P=(Fo^2^+2Fc^2^)/3'
_refine_ls_weighting_scheme calc
_refine_ls_wR_factor_gt 0.0392
_refine_ls_wR_factor_ref 0.0404
_reflns_number_gt 1265
_reflns_number_total 1398
_reflns_threshold_expression >2\s(I)
_cod_data_source_file c3dt50743b.txt
_cod_data_source_block '[SnF2(dmso)]2'
_cod_depositor_comments
;
The following automatic conversions were performed:

'_symmetry_cell_setting' value 'Triclinic' changed to 'triclinic'
according to /home/saulius/struct/CIF-dictionaries/cif_core.dic
dictionary named 'cif_core.dic' version 2.4.2 from 2011-04-26.

Automatic conversion script
Id: cif_fix_values 1891 2012-01-12 08:04:46Z andrius 
;
_cod_original_sg_symbol_H-M P-1
_cod_database_code 7023105

loop_
_symmetry_equiv_pos_as_xyz
'x, y, z'
'-x, -y, -z'

loop_
_atom_site_label
_atom_site_type_symbol
_atom_site_fract_x
_atom_site_fract_y
_atom_site_fract_z
_atom_site_U_iso_or_equiv
_atom_site_adp_type
_atom_site_occupancy
_atom_site_symmetry_multiplicity
_atom_site_calc_flag
_atom_site_refinement_flags
C1 C 0.7248(6) 0.4497(5) 0.2044(4) 0.0148(8) Uani 1 1 d .
H1A H 0.7694 0.4144 0.3234 0.022 Uiso 1 1 calc R
H1B H 0.7822 0.5649 0.1296 0.022 Uiso 1 1 calc R
H1C H 0.8055 0.3518 0.1409 0.022 Uiso 1 1 calc R
C2 C 0.3405(7) 0.2808(5) 0.4209(4) 0.0173(9) Uani 1 1 d .
H2A H 0.1596 0.2844 0.4693 0.026 Uiso 1 1 calc R
H2B H 0.4169 0.2759 0.5193 0.026 Uiso 1 1 calc R
H2C H 0.4163 0.1710 0.3741 0.026 Uiso 1 1 calc R
O1 O 0.2866(4) 0.6431(3) 0.3336(3) 0.0153(6) Uani 1 1 d .
F1 F 0.4534(3) 0.8515(3) -0.0343(2) 0.0157(5) Uani 1 1 d .
F2 F -0.0603(4) 0.8413(3) 0.0858(2) 0.0167(5) Uani 1 1 d .
S1 S 0.39253(17) 0.48272(13) 0.23950(11) 0.0132(2) Uani 1 1 d .
Sn1 Sn 0.18429(5) 0.95081(4) 0.16363(3) 0.01288(8) Uani 1 1 d .

loop_
_atom_site_aniso_label
_atom_site_aniso_U_11
_atom_site_aniso_U_22
_atom_site_aniso_U_33
_atom_site_aniso_U_23
_atom_site_aniso_U_13
_atom_site_aniso_U_12
C1 0.016(2) 0.0116(19) 0.0154(18) -0.0030(17) -0.0028(16) -0.0012(16)
C2 0.019(2) 0.015(2) 0.0163(18) -0.0006(17) -0.0018(17) -0.0063(17)
O1 0.0179(14) 0.0129(14) 0.0146(12) -0.0052(12) -0.0052(11) 0.0017(11)
F1 0.0139(11) 0.0171(12) 0.0141(10) -0.0063(9) 0.0003(9) -0.0010(9)
F2 0.0180(11) 0.0103(11) 0.0215(11) 0.0002(9) -0.0078(9) -0.0036(9)
S1 0.0143(5) 0.0130(5) 0.0117(4) -0.0029(4) -0.0037(4) -0.0012(4)
Sn1 0.01294(14) 0.01097(14) 0.01369(13) -0.00246(11) -0.00327(10) -0.00111(11)

loop_
_atom_type_symbol
_atom_type_description
_atom_type_scat_dispersion_real
_atom_type_scat_dispersion_imag
_atom_type_scat_source
C C 0.0033 0.0016 'International Tables Vol C Tables 4.2.6.8 and 6.1.1.4'
H H 0.0000 0.0000 'International Tables Vol C Tables 4.2.6.8 and 6.1.1.4'
O O 0.0106 0.0060 'International Tables Vol C Tables 4.2.6.8 and 6.1.1.4'
F F 0.0171 0.0103 'International Tables Vol C Tables 4.2.6.8 and 6.1.1.4'
S S 0.1246 0.1234 'International Tables Vol C Tables 4.2.6.8 and 6.1.1.4'
Sn Sn -0.6537 1.4246 'International Tables Vol C Tables 4.2.6.8 and 6.1.1.4'

loop_
_geom_angle_atom_site_label_1
_geom_angle_atom_site_label_2
_geom_angle_atom_site_label_3
_geom_angle
_geom_angle_site_symmetry_1
_geom_angle_site_symmetry_3
S1 C1 H1A 109.5 . .
S1 C1 H1B 109.5 . .
H1A C1 H1B 109.5 . .
S1 C1 H1C 109.5 . .
H1A C1 H1C 109.5 . .
H1B C1 H1C 109.5 . .
S1 C2 H2A 109.5 . .
S1 C2 H2B 109.5 . .
H2A C2 H2B 109.5 . .
S1 C2 H2C 109.5 . .
H2A C2 H2C 109.5 . .
H2B C2 H2C 109.5 . .
S1 O1 Sn1 121.58(13) . .
Sn1 F2 Sn1 108.46(10) . 2_575
O1 S1 C2 104.44(16) . .
O1 S1 C1 104.98(15) . .
C2 S1 C1 98.42(17) . .
F1 Sn1 F2 85.18(9) . .
F1 Sn1 F2 81.78(9) . 2_575
F2 Sn1 F2 71.54(10) . 2_575
F1 Sn1 O1 80.98(9) . .
F2 Sn1 O1 83.19(9) . .
F2 Sn1 O1 150.42(8) 2_575 .

loop_
_geom_bond_atom_site_label_1
_geom_bond_atom_site_label_2
_geom_bond_distance
_geom_bond_site_symmetry_2
C1 S1 1.783(3) .
C1 H1A 0.9800 .
C1 H1B 0.9800 .
C1 H1C 0.9800 .
C2 S1 1.782(3) .
C2 H2A 0.9800 .
C2 H2B 0.9800 .
C2 H2C 0.9800 .
O1 S1 1.545(3) .
O1 Sn1 2.358(3) .
F1 Sn1 2.024(2) .
F2 Sn1 2.113(2) .
F2 Sn1 2.278(2) 2_575
Sn1 F2 2.278(2) 2_575

loop_
_geom_torsion_atom_site_label_1
_geom_torsion_atom_site_label_2
_geom_torsion_atom_site_label_3
_geom_torsion_atom_site_label_4
_geom_torsion
_geom_torsion_site_symmetry_1
_geom_torsion_site_symmetry_4
Sn1 O1 S1 C2 -161.24(16) . .
Sn1 O1 S1 C1 95.73(17) . .
Sn1 F2 Sn1 F1 -82.93(10) 2_575 .
Sn1 F2 Sn1 F2 0.0 2_575 2_575
Sn1 F2 Sn1 O1 -164.40(9) 2_575 .
S1 O1 Sn1 F1 -27.22(15) . .
S1 O1 Sn1 F2 58.95(16) . .
S1 O1 Sn1 F2 27.8(3) . 2_575
